data_7217181
loop_
_publ_author_name
'Qureshi, Naseem'
'Yufit, Dimitri S.'
'Steed, Kirsty M.'
'Howard, Judith A. K.'
'Steed, Jonathan W.'

_publ_section_title
;
 Hydrogen bonding effects in anion binding calixarenes
;
_journal_issue 36
_journal_name_full CrystEngComm
_journal_page_first 8413
_journal_paper_doi 10.1039/C4CE01240B
_journal_volume 16
_journal_year 2014
_chemical_formula_moiety 'C70 H80 N4 O6, 2 CH3CN, 1.5 CHCl3'
_chemical_formula_sum 'C75.5 H87.5 Cl4.5 N6 O6'
_chemical_formula_weight 1334.54
_space_group_IT_number 14
_symmetry_cell_setting monoclinic
_symmetry_space_group_name_Hall '-P 2ybc'
_symmetry_space_group_name_H-M 'P 1 21/c 1'
_atom_sites_solution_hydrogens geom
_atom_sites_solution_primary direct
_atom_sites_solution_secondary difmap
_audit_creation_method SHELXL-97
_cell_angle_alpha 90.00
_cell_angle_beta 92.349(10)
_cell_angle_gamma 90.00
_cell_formula_units_Z 4
_cell_length_a 12.6122(5)
_cell_length_b 30.9836(12)
_cell_length_c 18.6901(7)
_cell_measurement_reflns_used 5292
_cell_measurement_temperature 123(2)
_cell_measurement_theta_max 0.0
_cell_measurement_theta_min 0.0
_cell_volume 7297.4(5)
_computing_cell_refinement 'Bruker SAINT'
_computing_data_collection 'Bruker SMART'
_computing_data_reduction 'SAINT v6.45A (Bruker, 2003)'
_computing_molecular_graphics
;
Olex2, Durham University (compiled Feb 15 2009 13:03:59)
;
_computing_publication_material
;
Olex2, Durham University (compiled Feb 15 2009 13:03:59)
;
_computing_structure_refinement 'SHELXL-97 (Sheldrick, 1997)'
_computing_structure_solution 'SHELXS-97 (Sheldrick, 1990)/Bruker'
_diffrn_ambient_temperature 123(2)
_diffrn_detector 'CCD area detector'
_diffrn_detector_area_resol_mean 8.0
_diffrn_detector_type 'Bruker SMART CCD 6000 area detector'
_diffrn_measured_fraction_theta_full 0.999
_diffrn_measured_fraction_theta_max 0.999
_diffrn_measurement_device 'three-circle diffractometer'
_diffrn_measurement_device_type 'Bruker SMART CCD 6000 area detector'
_diffrn_measurement_method '\w scans'
_diffrn_radiation_monochromator graphite
_diffrn_radiation_probe x-ray
_diffrn_radiation_source 'fine-focus sealed tube'
_diffrn_radiation_type MoK\a
_diffrn_radiation_wavelength 0.71073
_diffrn_radiation_xray_symbol K-L~3~
_diffrn_reflns_av_R_equivalents 0.0926
_diffrn_reflns_av_sigmaI/netI 0.1098
_diffrn_reflns_limit_h_max 15
_diffrn_reflns_limit_h_min -15
_diffrn_reflns_limit_k_max 38
_diffrn_reflns_limit_k_min -36
_diffrn_reflns_limit_l_max 23
_diffrn_reflns_limit_l_min -22
_diffrn_reflns_number 54294
_diffrn_reflns_theta_full 26.00
_diffrn_reflns_theta_max 26.00
_diffrn_reflns_theta_min 1.27
_diffrn_source 'sealed X-ray tube'
_diffrn_source_current 35.0
_diffrn_source_power 1.75
_diffrn_source_target Mo
_diffrn_source_voltage 50.0
_exptl_absorpt_coefficient_mu 0.235
_exptl_absorpt_correction_type none
_exptl_crystal_colour 'clear light colourless'
_exptl_crystal_colour_lustre clear
_exptl_crystal_colour_modifier light
_exptl_crystal_colour_primary colourless
_exptl_crystal_density_diffrn 1.215
_exptl_crystal_density_method 'not measured'
_exptl_crystal_description prism
_exptl_crystal_F_000 2828
_exptl_crystal_size_max 0.2
_exptl_crystal_size_mid 0.16
_exptl_crystal_size_min 0.14
_refine_diff_density_max 1.155
_refine_diff_density_min -0.847
_refine_diff_density_rms 0.087
_refine_ls_extinction_coef 0.0023(5)
_refine_ls_extinction_expression Fc^*^=kFc[1+0.001xFc^2^\l^3^/sin(2\q)]^-1/4^
_refine_ls_extinction_method SHELXL
_refine_ls_goodness_of_fit_ref 1.004
_refine_ls_hydrogen_treatment mixed
_refine_ls_matrix_type full
_refine_ls_number_parameters 861
_refine_ls_number_reflns 14329
_refine_ls_number_restraints 1
_refine_ls_restrained_S_all 1.008
_refine_ls_R_factor_all 0.1638
_refine_ls_R_factor_gt 0.0852
_refine_ls_shift/su_max 0.001
_refine_ls_shift/su_mean 0.000
_refine_ls_structure_factor_coef Fsqd
_refine_ls_weighting_details
;
calc w=1/[\s^2^(Fo^2^)+(0.1400P)^2^+0.0000P] where P=(Fo^2^+2Fc^2^)/3
;
_refine_ls_weighting_scheme calc
_refine_ls_wR_factor_gt 0.2330
_refine_ls_wR_factor_ref 0.2683
_reflns_number_gt 6561
_reflns_number_total 14329
_reflns_threshold_expression >2sigma(I)
_cod_data_source_file c4ce01240b2.cif
_cod_data_source_block 4b_S068
_cod_depositor_comments
;
The following automatic conversions were performed:

'_symmetry_cell_setting' value 'Monoclinic' changed to 'monoclinic'
according to
/usr/data/users/saulius/crontab/automatic-downloads/rss-feeds/RSC/lib/dictionaries/cif_core.dic
dictionary named 'cif_core.dic' version 2.4.2 from 2011-04-26.

Automatic conversion script
Id: cif_fix_values 2281 2013-09-26 08:29:07Z andrius 

 Adding full bibliography for 7217180--7217187.cif.
;
_cod_original_formula_sum 'C75.50 H87.50 Cl4.50 N6 O6'
_cod_database_code 7217181

loop_
_symmetry_equiv_pos_as_xyz
'x, y, z'
'-x, y+1/2, -z+1/2'
'-x, -y, -z'
'x, -y-1/2, z-1/2'

loop_
_atom_site_label
_atom_site_type_symbol
_atom_site_fract_x
_atom_site_fract_y
_atom_site_fract_z
_atom_site_U_iso_or_equiv
_atom_site_adp_type
_atom_site_occupancy
_atom_site_symmetry_multiplicity
_atom_site_calc_flag
_atom_site_refinement_flags
_atom_site_disorder_assembly
_atom_site_disorder_group
O1 O 0.9866(2) 0.10764(9) 0.18671(14) 0.0305(7) Uani 1 1 d . . .
H1 H 0.9472 0.0870 0.1977 0.046 Uiso 1 1 calc R . .
O2 O 0.9309(2) 0.17105(9) 0.07360(14) 0.0298(7) Uani 1 1 d . . .
O3 O 0.7332(2) 0.14341(9) 0.09619(15) 0.0315(7) Uani 1 1 d . . .
H3 H 0.7775 0.1549 0.0697 0.047 Uiso 1 1 calc R . .
O4 O 0.7906(2) 0.07594(9) 0.19870(15) 0.0290(7) Uani 1 1 d . . .
O5 O 1.1521(2) 0.08057(10) -0.05794(16) 0.0378(8) Uani 1 1 d . . .
O6 O 0.6281(2) -0.01237(9) 0.03507(17) 0.0367(8) Uani 1 1 d . . .
N1 N 1.0381(3) 0.09127(12) 0.03162(19) 0.0358(9) Uani 1 1 d . . .
H1B H 1.0220 0.0856 0.0760 0.043 Uiso 1 1 calc R . .
N2 N 1.1933(3) 0.05127(13) 0.0509(2) 0.0411(10) Uani 1 1 d . . .
H2 H 1.2615 0.0501 0.0429 0.049 Uiso 1 1 calc R . .
N3 N 0.7305(3) 0.04697(12) 0.05667(18) 0.0329(8) Uani 1 1 d . . .
H3B H 0.7440 0.0739 0.0454 0.039 Uiso 1 1 calc R . .
N4 N 0.5729(3) 0.05141(12) -0.01147(19) 0.0350(9) Uani 1 1 d . . .
H4 H 0.5116 0.0393 -0.0234 0.042 Uiso 1 1 calc R . .
C1 C 1.0923(3) 0.16283(15) 0.2407(2) 0.0337(10) Uani 1 1 d . . .
C2 C 1.0252(3) 0.12765(14) 0.2480(2) 0.0310(10) Uani 1 1 d . . .
C3 C 0.9989(3) 0.11306(15) 0.3160(2) 0.0333(10) Uani 1 1 d . . .
C4 C 1.0402(4) 0.13533(17) 0.3765(2) 0.0433(12) Uani 1 1 d . . .
H4B H 1.0218 0.1259 0.4227 0.052 Uiso 1 1 calc R . .
C5 C 1.1073(4) 0.17076(18) 0.3708(3) 0.0480(13) Uani 1 1 d . . .
C6 C 1.1328(3) 0.18309(17) 0.3018(2) 0.0424(12) Uani 1 1 d . . .
H6 H 1.1803 0.2065 0.2965 0.051 Uiso 1 1 calc R . .
C7 C 1.1532(4) 0.1950(2) 0.4355(3) 0.0640(18) Uani 1 1 d . . .
C8 C 1.2712(4) 0.1901(2) 0.4406(3) 0.0548(14) Uani 1 1 d . . .
H8A H 1.2895 0.1598 0.4489 0.082 Uiso 1 1 calc R . .
H8C H 1.3003 0.2076 0.4805 0.082 Uiso 1 1 calc R . .
H8B H 1.3013 0.1999 0.3959 0.082 Uiso 1 1 calc R . .
C9 C 1.0974(5) 0.1873(3) 0.5004(3) 0.083(2) Uani 1 1 d . . .
H9A H 1.0219 0.1939 0.4919 0.124 Uiso 1 1 calc R . .
H9C H 1.1268 0.2060 0.5387 0.124 Uiso 1 1 calc R . .
H9B H 1.1057 0.1570 0.5146 0.124 Uiso 1 1 calc R . .
C10 C 1.1358(5) 0.2465(2) 0.4215(4) 0.078(2) Uani 1 1 d . . .
H10B H 1.1806 0.2560 0.3829 0.117 Uiso 1 1 calc R . .
H10C H 1.1552 0.2625 0.4654 0.117 Uiso 1 1 calc R . .
H10A H 1.0612 0.2520 0.4079 0.117 Uiso 1 1 calc R . .
C11 C 0.9253(3) 0.07485(15) 0.3261(2) 0.0370(11) Uani 1 1 d . . .
H11A H 0.9355 0.0536 0.2874 0.044 Uiso 1 1 calc R . .
H11B H 0.9440 0.0606 0.3723 0.044 Uiso 1 1 calc R . .
C12 C 0.8098(3) 0.08852(14) 0.3250(2) 0.0299(10) Uani 1 1 d . . .
C13 C 0.7471(3) 0.09006(13) 0.2628(2) 0.0277(9) Uani 1 1 d . . .
C14 C 0.6455(3) 0.10744(13) 0.2610(2) 0.0279(9) Uani 1 1 d . . .
C15 C 0.6051(3) 0.12092(14) 0.3250(2) 0.0305(10) Uani 1 1 d . . .
H15 H 0.5349 0.1320 0.3247 0.037 Uiso 1 1 calc R . .
C16 C 0.6636(3) 0.11893(14) 0.3901(2) 0.0305(10) Uani 1 1 d . . .
C17 C 0.7668(3) 0.10332(14) 0.3891(2) 0.0325(10) Uani 1 1 d . . .
H17 H 0.8092 0.1026 0.4323 0.039 Uiso 1 1 calc R . .
C18 C 0.6140(4) 0.13436(15) 0.4588(2) 0.0382(11) Uani 1 1 d . . .
C19 C 0.6926(4) 0.13261(18) 0.5239(2) 0.0485(13) Uani 1 1 d . . .
H19B H 0.6565 0.1416 0.5669 0.073 Uiso 1 1 calc R . .
H19C H 0.7522 0.1521 0.5161 0.073 Uiso 1 1 calc R . .
H19A H 0.7190 0.1031 0.5302 0.073 Uiso 1 1 calc R . .
C20 C 0.5183(4) 0.10561(19) 0.4743(3) 0.0543(14) Uani 1 1 d . . .
H20A H 0.4662 0.1072 0.4341 0.082 Uiso 1 1 calc R . .
H20C H 0.4857 0.1157 0.5180 0.082 Uiso 1 1 calc R . .
H20B H 0.5420 0.0757 0.4808 0.082 Uiso 1 1 calc R . .
C21 C 0.5765(4) 0.18130(16) 0.4484(3) 0.0473(13) Uani 1 1 d . . .
H21A H 0.5236 0.1827 0.4086 0.071 Uiso 1 1 calc R . .
H21C H 0.6373 0.1996 0.4377 0.071 Uiso 1 1 calc R . .
H21B H 0.5448 0.1915 0.4923 0.071 Uiso 1 1 calc R . .
C22 C 0.5804(3) 0.11526(14) 0.1907(2) 0.0311(10) Uani 1 1 d . . .
H22B H 0.6065 0.0960 0.1529 0.037 Uiso 1 1 calc R . .
H22A H 0.5050 0.1081 0.1977 0.037 Uiso 1 1 calc R . .
C23 C 0.5888(3) 0.16175(14) 0.1668(2) 0.0291(10) Uani 1 1 d . . .
C24 C 0.6677(3) 0.17458(14) 0.1217(2) 0.0290(10) Uani 1 1 d . . .
C25 C 0.6785(3) 0.21818(14) 0.1029(2) 0.0295(10) Uani 1 1 d . . .
C26 C 0.6103(3) 0.24810(15) 0.1317(2) 0.0348(10) Uani 1 1 d . . .
H26 H 0.6187 0.2777 0.1198 0.042 Uiso 1 1 calc R . .
C27 C 0.5301(3) 0.23683(14) 0.1773(2) 0.0313(10) Uani 1 1 d . . .
C28 C 0.5210(3) 0.19312(14) 0.1934(2) 0.0310(10) Uani 1 1 d . . .
H28 H 0.4664 0.1842 0.2237 0.037 Uiso 1 1 calc R . .
C29 C 0.4567(4) 0.27134(15) 0.2062(2) 0.0378(11) Uani 1 1 d . . .
C30 C 0.3997(5) 0.25575(19) 0.2719(3) 0.0664(18) Uani 1 1 d . . .
H30C H 0.3552 0.2790 0.2896 0.100 Uiso 1 1 calc R . .
H30B H 0.4523 0.2474 0.3095 0.100 Uiso 1 1 calc R . .
H30A H 0.3552 0.2308 0.2589 0.100 Uiso 1 1 calc R . .
C31 C 0.5182(5) 0.31130(18) 0.2276(3) 0.0656(17) Uani 1 1 d . . .
H31A H 0.5500 0.3238 0.1853 0.098 Uiso 1 1 calc R . .
H31C H 0.5743 0.3037 0.2632 0.098 Uiso 1 1 calc R . .
H31B H 0.4702 0.3324 0.2482 0.098 Uiso 1 1 calc R . .
C32 C 0.3731(5) 0.2825(2) 0.1485(3) 0.0729(19) Uani 1 1 d . . .
H32B H 0.4078 0.2920 0.1053 0.109 Uiso 1 1 calc R . .
H32C H 0.3279 0.3058 0.1656 0.109 Uiso 1 1 calc R . .
H32A H 0.3295 0.2570 0.1374 0.109 Uiso 1 1 calc R . .
C33 C 0.7652(3) 0.23305(14) 0.0552(2) 0.0342(10) Uani 1 1 d . . .
H33B H 0.7417 0.2595 0.0295 0.041 Uiso 1 1 calc R . .
H33A H 0.7777 0.2105 0.0189 0.041 Uiso 1 1 calc R . .
C34 C 0.8682(3) 0.24224(14) 0.0969(2) 0.0320(10) Uani 1 1 d . . .
C35 C 0.9465(3) 0.21129(14) 0.1057(2) 0.0318(10) Uani 1 1 d . . .
C36 C 1.0368(3) 0.21788(14) 0.1497(2) 0.0356(11) Uani 1 1 d . . .
C37 C 1.0469(4) 0.25812(15) 0.1835(3) 0.0391(11) Uani 1 1 d . . .
H37 H 1.1087 0.2634 0.2129 0.047 Uiso 1 1 calc R . .
C38 C 0.9720(4) 0.29041(15) 0.1763(3) 0.0418(12) Uani 1 1 d . A .
C39 C 0.8817(4) 0.28169(15) 0.1318(2) 0.0392(11) Uani 1 1 d . . .
H39 H 0.8286 0.3033 0.1255 0.047 Uiso 1 1 calc R . .
C40 C 0.9824(4) 0.33434(16) 0.2142(3) 0.0518(14) Uani 1 1 d . . .
C41A C 1.0852(15) 0.3371(6) 0.2618(11) 0.099(6) Uiso 0.50 1 d P A 1
H41A H 1.0888 0.3124 0.2945 0.149 Uiso 0.50 1 calc PR A 1
H41C H 1.0851 0.3639 0.2896 0.149 Uiso 0.50 1 calc PR A 1
H41B H 1.1468 0.3368 0.2316 0.149 Uiso 0.50 1 calc PR A 1
C42A C 0.9932(10) 0.3711(4) 0.1567(6) 0.054(3) Uiso 0.50 1 d P A 1
H42B H 1.0542 0.3650 0.1274 0.081 Uiso 0.50 1 calc PR A 1
H42C H 1.0037 0.3989 0.1810 0.081 Uiso 0.50 1 calc PR A 1
H42A H 0.9285 0.3722 0.1259 0.081 Uiso 0.50 1 calc PR A 1
C43A C 0.8911(7) 0.3427(3) 0.2589(5) 0.036(2) Uiso 0.50 1 d P A 1
H43A H 0.8269 0.3462 0.2281 0.054 Uiso 0.50 1 calc PR A 1
H43C H 0.9038 0.3691 0.2867 0.054 Uiso 0.50 1 calc PR A 1
H43B H 0.8819 0.3184 0.2916 0.054 Uiso 0.50 1 calc PR A 1
C41B C 1.0583(13) 0.3304(6) 0.2854(9) 0.081(5) Uiso 0.50 1 d P A 2
H41D H 1.0346 0.3062 0.3146 0.122 Uiso 0.50 1 calc PR A 2
H41F H 1.0549 0.3572 0.3131 0.122 Uiso 0.50 1 calc PR A 2
H41E H 1.1316 0.3253 0.2720 0.122 Uiso 0.50 1 calc PR A 2
C42B C 1.0450(11) 0.3645(4) 0.1691(7) 0.061(3) Uiso 0.50 1 d P A 2
H42E H 1.1154 0.3522 0.1620 0.092 Uiso 0.50 1 calc PR A 2
H42F H 1.0526 0.3924 0.1935 0.092 Uiso 0.50 1 calc PR A 2
H42D H 1.0077 0.3686 0.1226 0.092 Uiso 0.50 1 calc PR A 2
C43B C 0.8674(13) 0.3552(5) 0.2274(9) 0.093(5) Uiso 0.50 1 d P A 2
H43E H 0.8318 0.3620 0.1812 0.139 Uiso 0.50 1 calc PR A 2
H43F H 0.8763 0.3816 0.2557 0.139 Uiso 0.50 1 calc PR A 2
H43D H 0.8244 0.3345 0.2533 0.139 Uiso 0.50 1 calc PR A 2
C44 C 1.1146(3) 0.18178(15) 0.1682(2) 0.0356(11) Uani 1 1 d . . .
H44A H 1.1083 0.1589 0.1312 0.043 Uiso 1 1 calc R . .
H44B H 1.1880 0.1932 0.1689 0.043 Uiso 1 1 calc R . .
C45 C 0.9762(4) 0.16524(15) 0.0042(2) 0.0350(11) Uani 1 1 d . . .
H45B H 1.0513 0.1747 0.0059 0.042 Uiso 1 1 calc R . .
H45A H 0.9364 0.1824 -0.0326 0.042 Uiso 1 1 calc R . .
C46 C 0.9685(3) 0.11818(14) -0.0130(2) 0.0336(10) Uani 1 1 d . . .
H46A H 0.8943 0.1087 -0.0076 0.040 Uiso 1 1 calc R . .
H46B H 0.9857 0.1139 -0.0637 0.040 Uiso 1 1 calc R . .
C47 C 1.1287(3) 0.07465(14) 0.0049(2) 0.0325(10) Uani 1 1 d . . .
C48 C 1.1533(4) 0.02757(17) 0.1141(3) 0.0496(13) Uani 1 1 d . . .
C49 C 1.0835(4) -0.00579(15) 0.1053(3) 0.0440(12) Uani 1 1 d . . .
H49 H 1.0631 -0.0142 0.0578 0.053 Uiso 1 1 calc R . .
C50 C 1.0403(4) -0.02821(15) 0.1613(3) 0.0429(12) Uani 1 1 d . . .
H50 H 0.9902 -0.0506 0.1523 0.052 Uiso 1 1 calc R . .
C51 C 1.0723(4) -0.01707(17) 0.2312(3) 0.0571(15) Uani 1 1 d . . .
H51 H 1.0450 -0.0320 0.2709 0.068 Uiso 1 1 calc R . .
C52 C 1.1807(5) 0.0294(2) 0.3135(3) 0.0609(15) Uani 1 1 d . . .
H52 H 1.1550 0.0138 0.3530 0.073 Uiso 1 1 calc R . .
C53 C 1.2496(4) 0.0632(2) 0.3236(3) 0.0616(15) Uani 1 1 d . . .
H53 H 1.2713 0.0718 0.3708 0.074 Uiso 1 1 calc R . .
C54 C 1.2895(4) 0.08581(18) 0.2624(3) 0.0568(15) Uani 1 1 d . . .
H54 H 1.3368 0.1093 0.2706 0.068 Uiso 1 1 calc R . .
C55 C 1.2627(4) 0.07514(18) 0.1958(3) 0.0571(15) Uani 1 1 d . . .
H55 H 1.2921 0.0903 0.1570 0.069 Uiso 1 1 calc R . .
C56 C 1.1858(4) 0.03916(16) 0.1815(3) 0.0431(12) Uani 1 1 d . . .
C57 C 1.1486(4) 0.01812(17) 0.2421(3) 0.0464(13) Uani 1 1 d . . .
C58 C 0.7729(3) 0.03026(14) 0.1833(2) 0.0340(10) Uani 1 1 d . . .
H58A H 0.6978 0.0225 0.1896 0.041 Uiso 1 1 calc R . .
H58B H 0.8183 0.0121 0.2156 0.041 Uiso 1 1 calc R . .
C59 C 0.8016(3) 0.02380(14) 0.1066(2) 0.0337(10) Uani 1 1 d . . .
H59B H 0.8752 0.0339 0.1007 0.040 Uiso 1 1 calc R . .
H59A H 0.7989 -0.0074 0.0952 0.040 Uiso 1 1 calc R . .
C60 C 0.6433(3) 0.02692(14) 0.0274(2) 0.0303(10) Uani 1 1 d . . .
C61 C 0.5875(4) 0.09465(16) -0.0351(2) 0.0392(11) Uani 1 1 d . . .
C62 C 0.6734(4) 0.1050(2) -0.0743(3) 0.0548(14) Uani 1 1 d . . .
H62 H 0.7237 0.0837 -0.0864 0.066 Uiso 1 1 calc R . .
C63 C 0.6853(5) 0.1498(2) -0.0969(3) 0.0579(16) Uani 1 1 d . . .
H63 H 0.7436 0.1581 -0.1245 0.069 Uiso 1 1 calc R . .
C64 C 0.6123(5) 0.1791(2) -0.0781(3) 0.0612(16) Uani 1 1 d . . .
H64 H 0.6226 0.2081 -0.0928 0.073 Uiso 1 1 calc R . .
C65 C 0.4465(5) 0.20189(16) -0.0238(3) 0.0512(14) Uani 1 1 d . . .
H65 H 0.4537 0.2307 -0.0403 0.061 Uiso 1 1 calc R . .
C66 C 0.3623(5) 0.19046(19) 0.0147(3) 0.0648(16) Uani 1 1 d . . .
H66 H 0.3121 0.2119 0.0266 0.078 Uiso 1 1 calc R . .
C67 C 0.3476(5) 0.14854(17) 0.0373(3) 0.0567(15) Uani 1 1 d . . .
H67 H 0.2866 0.1412 0.0628 0.068 Uiso 1 1 calc R . .
C68 C 0.4217(4) 0.11741(17) 0.0226(3) 0.0461(13) Uani 1 1 d . . .
H68 H 0.4121 0.0888 0.0396 0.055 Uiso 1 1 calc R . .
C69 C 0.5101(4) 0.12697(15) -0.0164(3) 0.0450(13) Uani 1 1 d . . .
C70 C 0.5235(4) 0.17039(17) -0.0391(3) 0.0520(14) Uani 1 1 d . . .
Cl1 Cl 0.52839(14) 0.48974(6) 0.32117(10) 0.0585(5) Uani 0.80 1 d P . .
Cl2 Cl 0.48319(16) 0.50563(8) 0.17314(11) 0.0795(6) Uani 0.80 1 d P . .
Cl3 Cl 0.5951(2) 0.42789(7) 0.22007(16) 0.1089(10) Uani 0.80 1 d P . .
C5S C 0.5709(5) 0.48254(19) 0.2358(4) 0.0474(16) Uani 0.80 1 d P . .
H5S H 0.6401 0.4980 0.2327 0.057 Uiso 0.80 1 calc PR . .
Cl4 Cl 1.2673(2) 0.08662(9) 0.55339(18) 0.1048(11) Uani 0.70 1 d P B 2
Cl5A Cl 1.2677(6) -0.00789(19) 0.5169(3) 0.102(2) Uiso 0.35 1 d PD B 2
Cl5B Cl 1.3150(4) 0.00531(17) 0.5137(3) 0.0728(14) Uiso 0.35 1 d PD B 2
Cl6 Cl 1.0870(3) 0.03291(13) 0.5536(2) 0.1356(14) Uani 0.70 1 d P B 2
C6S C 1.2277(7) 0.0357(3) 0.5713(5) 0.067(2) Uani 0.70 1 d PD B 2
H6S H 1.2442 0.0289 0.6218 0.081 Uiso 0.70 1 d PR B 2
N1S N 0.2419(6) 0.0646(2) 0.7353(4) 0.102(2) Uani 1 1 d . . .
C1S C 0.2857(5) 0.0817(2) 0.7830(4) 0.0658(17) Uani 1 1 d . . .
C2S C 0.3383(4) 0.10106(18) 0.8419(3) 0.0532(14) Uani 1 1 d . . .
H2SA H 0.4143 0.1030 0.8333 0.080 Uiso 1 1 calc R . .
H2SC H 0.3279 0.0837 0.8848 0.080 Uiso 1 1 calc R . .
H2SB H 0.3097 0.1301 0.8489 0.080 Uiso 1 1 calc R . .
N2S N 0.8440(4) 0.2543(2) 0.3905(3) 0.0833(18) Uani 1 1 d . . .
C3S C 0.8300(4) 0.23217(17) 0.3418(3) 0.0438(12) Uani 1 1 d . . .
C4S C 0.8115(4) 0.20582(16) 0.2799(2) 0.0437(12) Uani 1 1 d . . .
H4SB H 0.7593 0.2199 0.2473 0.066 Uiso 1 1 calc R . .
H4SA H 0.7843 0.1776 0.2944 0.066 Uiso 1 1 calc R . .
H4SC H 0.8781 0.2019 0.2555 0.066 Uiso 1 1 calc R . .

loop_
_atom_site_aniso_label
_atom_site_aniso_U_11
_atom_site_aniso_U_22
_atom_site_aniso_U_33
_atom_site_aniso_U_23
_atom_site_aniso_U_13
_atom_site_aniso_U_12
O1 0.0314(16) 0.0357(17) 0.0249(16) -0.0038(13) 0.0053(12) -0.0058(13)
O2 0.0293(16) 0.0299(16) 0.0312(16) -0.0025(13) 0.0112(12) -0.0021(12)
O3 0.0283(16) 0.0307(16) 0.0362(17) -0.0004(13) 0.0081(12) -0.0013(12)
O4 0.0281(15) 0.0267(16) 0.0329(16) -0.0053(13) 0.0087(12) -0.0046(12)
O5 0.0351(18) 0.0401(19) 0.0389(19) -0.0062(15) 0.0106(14) 0.0025(14)
O6 0.0272(16) 0.0260(18) 0.057(2) -0.0084(14) -0.0001(14) -0.0008(13)
N1 0.037(2) 0.044(2) 0.027(2) 0.0022(17) 0.0102(16) 0.0133(17)
N2 0.035(2) 0.047(2) 0.042(2) -0.0001(19) 0.0066(18) 0.0126(18)
N3 0.0273(19) 0.032(2) 0.039(2) -0.0048(17) 0.0006(16) -0.0038(16)
N4 0.027(2) 0.032(2) 0.045(2) -0.0005(18) -0.0017(16) -0.0033(16)
C1 0.017(2) 0.047(3) 0.038(3) -0.006(2) 0.0064(18) -0.0003(19)
C2 0.024(2) 0.041(3) 0.028(2) -0.0091(19) 0.0019(18) 0.0043(19)
C3 0.019(2) 0.049(3) 0.033(3) -0.004(2) 0.0031(18) 0.0043(19)
C4 0.029(2) 0.074(4) 0.027(3) -0.007(2) 0.0069(19) 0.003(2)
C5 0.025(2) 0.078(4) 0.042(3) -0.025(3) 0.004(2) -0.005(2)
C6 0.023(2) 0.064(3) 0.041(3) -0.022(2) 0.005(2) -0.008(2)
C7 0.033(3) 0.113(5) 0.046(3) -0.038(3) 0.007(2) -0.010(3)
C8 0.041(3) 0.077(4) 0.047(3) -0.010(3) 0.000(2) -0.006(3)
C9 0.070(4) 0.131(6) 0.050(4) -0.040(4) 0.022(3) -0.042(4)
C10 0.069(4) 0.073(5) 0.089(5) -0.036(4) -0.020(4) 0.011(3)
C11 0.034(3) 0.046(3) 0.031(3) 0.005(2) 0.0048(19) 0.010(2)
C12 0.025(2) 0.033(2) 0.032(2) 0.0016(19) 0.0045(18) -0.0013(18)
C13 0.028(2) 0.025(2) 0.030(2) -0.0016(18) 0.0089(18) -0.0052(17)
C14 0.026(2) 0.023(2) 0.035(2) -0.0028(18) 0.0013(18) -0.0050(17)
C15 0.024(2) 0.031(2) 0.037(3) -0.0028(19) 0.0052(19) -0.0022(18)
C16 0.031(2) 0.030(2) 0.031(2) -0.0017(19) 0.0085(18) -0.0033(18)
C17 0.029(2) 0.037(3) 0.032(2) 0.000(2) 0.0031(18) -0.0035(19)
C18 0.034(3) 0.044(3) 0.037(3) -0.005(2) 0.010(2) -0.004(2)
C19 0.049(3) 0.062(4) 0.034(3) -0.010(2) 0.010(2) 0.007(3)
C20 0.046(3) 0.067(4) 0.052(3) -0.005(3) 0.022(3) -0.008(3)
C21 0.046(3) 0.049(3) 0.047(3) -0.011(2) 0.003(2) 0.009(2)
C22 0.021(2) 0.039(3) 0.034(2) -0.003(2) 0.0025(18) -0.0054(18)
C23 0.022(2) 0.033(2) 0.033(2) -0.0010(19) 0.0001(17) -0.0045(17)
C24 0.026(2) 0.033(2) 0.027(2) -0.0061(19) 0.0005(17) -0.0004(18)
C25 0.029(2) 0.034(3) 0.026(2) -0.0008(19) 0.0027(17) 0.0015(18)
C26 0.033(2) 0.034(3) 0.038(3) 0.006(2) 0.006(2) 0.0061(19)
C27 0.026(2) 0.038(3) 0.030(2) 0.0014(19) 0.0031(18) 0.0057(19)
C28 0.021(2) 0.041(3) 0.032(2) -0.002(2) 0.0054(17) -0.0012(18)
C29 0.035(3) 0.040(3) 0.039(3) 0.004(2) 0.011(2) 0.008(2)
C30 0.076(4) 0.058(4) 0.068(4) 0.007(3) 0.044(3) 0.020(3)
C31 0.063(4) 0.049(3) 0.087(4) -0.027(3) 0.032(3) -0.007(3)
C32 0.059(4) 0.092(5) 0.066(4) -0.013(4) -0.005(3) 0.043(3)
C33 0.039(3) 0.031(2) 0.034(3) 0.005(2) 0.013(2) 0.0035(19)
C34 0.032(2) 0.031(2) 0.034(2) 0.0037(19) 0.0161(19) -0.0023(19)
C35 0.030(2) 0.031(2) 0.035(3) -0.005(2) 0.0124(19) -0.0055(19)
C36 0.031(2) 0.034(3) 0.043(3) -0.007(2) 0.016(2) -0.0074(19)
C37 0.034(3) 0.039(3) 0.045(3) -0.010(2) 0.014(2) -0.013(2)
C38 0.045(3) 0.031(3) 0.052(3) -0.009(2) 0.024(2) -0.011(2)
C39 0.044(3) 0.030(3) 0.046(3) -0.001(2) 0.023(2) 0.001(2)
C40 0.055(3) 0.038(3) 0.064(4) -0.014(3) 0.023(3) -0.013(2)
C44 0.024(2) 0.042(3) 0.041(3) -0.007(2) 0.0052(19) -0.0064(19)
C45 0.036(3) 0.043(3) 0.027(2) 0.001(2) 0.0126(19) 0.001(2)
C46 0.033(2) 0.036(3) 0.033(2) -0.006(2) 0.0034(19) 0.0037(19)
C47 0.032(2) 0.029(2) 0.037(3) -0.009(2) 0.002(2) 0.0005(19)
C48 0.036(3) 0.043(3) 0.070(4) -0.002(3) 0.007(3) 0.012(2)
C49 0.035(3) 0.034(3) 0.062(3) 0.000(2) 0.005(2) 0.002(2)
C50 0.045(3) 0.031(3) 0.053(3) 0.000(2) 0.001(2) -0.004(2)
C51 0.056(4) 0.045(3) 0.071(4) 0.014(3) 0.013(3) 0.019(3)
C52 0.051(3) 0.070(4) 0.062(4) 0.004(3) 0.003(3) 0.015(3)
C53 0.044(3) 0.066(4) 0.075(4) -0.006(3) 0.006(3) 0.000(3)
C54 0.031(3) 0.053(3) 0.087(5) -0.023(3) 0.003(3) -0.003(2)
C55 0.032(3) 0.060(4) 0.079(4) -0.022(3) -0.002(3) 0.004(2)
C56 0.039(3) 0.040(3) 0.050(3) 0.005(2) 0.010(2) 0.014(2)
C57 0.033(3) 0.057(3) 0.048(3) -0.014(3) -0.009(2) 0.019(2)
C58 0.031(2) 0.028(2) 0.043(3) -0.005(2) 0.004(2) -0.0010(19)
C59 0.028(2) 0.030(2) 0.043(3) -0.011(2) 0.0026(19) -0.0007(18)
C60 0.023(2) 0.034(3) 0.034(2) -0.011(2) 0.0066(18) -0.0006(18)
C61 0.039(3) 0.046(3) 0.032(3) 0.004(2) -0.010(2) -0.018(2)
C62 0.050(3) 0.071(4) 0.044(3) 0.004(3) -0.003(2) -0.021(3)
C63 0.051(3) 0.081(4) 0.042(3) 0.003(3) -0.001(3) -0.027(3)
C64 0.076(4) 0.059(4) 0.047(3) 0.010(3) -0.016(3) 0.000(3)
C65 0.067(4) 0.028(3) 0.057(3) -0.001(2) -0.009(3) 0.003(3)
C66 0.066(4) 0.052(4) 0.075(4) -0.010(3) -0.013(3) 0.010(3)
C67 0.056(3) 0.044(3) 0.070(4) -0.012(3) -0.004(3) 0.008(3)
C68 0.041(3) 0.038(3) 0.058(3) -0.007(2) -0.008(2) 0.004(2)
C69 0.062(3) 0.027(3) 0.044(3) -0.002(2) -0.024(3) -0.006(2)
C70 0.055(3) 0.050(3) 0.049(3) -0.003(3) -0.012(3) -0.012(3)
Cl1 0.0583(11) 0.0568(11) 0.0611(11) 0.0097(9) 0.0104(8) -0.0036(8)
Cl2 0.0623(12) 0.1048(17) 0.0699(13) 0.0243(12) -0.0152(10) -0.0061(11)
Cl3 0.157(3) 0.0442(12) 0.130(2) -0.0069(13) 0.0627(19) 0.0149(13)
C5S 0.038(3) 0.033(3) 0.071(5) 0.012(3) 0.002(3) -0.009(3)
Cl4 0.105(2) 0.0655(16) 0.148(3) 0.0226(17) 0.058(2) -0.0154(14)
Cl6 0.127(3) 0.151(3) 0.129(3) -0.012(2) 0.015(2) -0.078(2)
C6S 0.093(7) 0.046(5) 0.063(5) -0.003(4) -0.003(5) -0.006(4)
N1S 0.129(6) 0.079(4) 0.096(5) 0.002(4) -0.024(4) 0.012(4)
C1S 0.068(4) 0.061(4) 0.067(4) -0.005(3) -0.012(3) 0.013(3)
C2S 0.054(3) 0.056(3) 0.050(3) 0.001(3) 0.009(3) -0.007(3)
N2S 0.065(4) 0.115(5) 0.071(4) -0.047(4) 0.015(3) -0.010(3)
C3S 0.036(3) 0.057(3) 0.039(3) -0.011(3) 0.008(2) 0.002(2)
C4S 0.050(3) 0.044(3) 0.038(3) -0.011(2) 0.010(2) -0.007(2)

loop_
_atom_type_symbol
_atom_type_description
_atom_type_scat_dispersion_real
_atom_type_scat_dispersion_imag
_atom_type_scat_source
C C 0.0033 0.0016 'International Tables Vol C Tables 4.2.6.8 and 6.1.1.4'
H H 0.0000 0.0000 'International Tables Vol C Tables 4.2.6.8 and 6.1.1.4'
N N 0.0061 0.0033 'International Tables Vol C Tables 4.2.6.8 and 6.1.1.4'
O O 0.0106 0.0060 'International Tables Vol C Tables 4.2.6.8 and 6.1.1.4'
Cl Cl 0.1484 0.1585 'International Tables Vol C Tables 4.2.6.8 and 6.1.1.4'

loop_
_geom_angle_atom_site_label_1
_geom_angle_atom_site_label_2
_geom_angle_atom_site_label_3
_geom_angle
C35 O2 C45 116.2(3)
C13 O4 C58 114.1(3)
C47 N1 C46 120.1(4)
C47 N2 C48 123.1(4)
C60 N3 C59 120.0(4)
C60 N4 C61 127.0(4)
C6 C1 C2 118.8(4)
C6 C1 C44 119.2(4)
C2 C1 C44 121.9(4)
O1 C2 C1 118.0(4)
O1 C2 C3 121.4(4)
C1 C2 C3 120.6(4)
C2 C3 C4 118.5(4)
C2 C3 C11 122.1(4)
C4 C3 C11 119.4(4)
C5 C4 C3 122.2(4)
C4 C5 C6 116.7(4)
C4 C5 C7 122.9(5)
C6 C5 C7 120.4(5)
C1 C6 C5 123.2(5)
C9 C7 C8 116.6(5)
C9 C7 C5 113.8(5)
C8 C7 C5 110.3(4)
C9 C7 C10 103.2(5)
C8 C7 C10 103.7(5)
C5 C7 C10 108.2(5)
C12 C11 C3 111.8(4)
C13 C12 C17 118.5(4)
C13 C12 C11 122.5(4)
C17 C12 C11 118.8(4)
C12 C13 C14 122.0(4)
C12 C13 O4 118.5(4)
C14 C13 O4 119.4(4)
C15 C14 C13 117.9(4)
C15 C14 C22 119.2(4)
C13 C14 C22 122.8(4)
C14 C15 C16 122.7(4)
C17 C16 C15 117.7(4)
C17 C16 C18 122.4(4)
C15 C16 C18 119.9(4)
C16 C17 C12 121.1(4)
C16 C18 C20 109.2(4)
C16 C18 C19 112.4(4)
C20 C18 C19 108.3(4)
C16 C18 C21 109.0(4)
C20 C18 C21 109.4(4)
C19 C18 C21 108.5(4)
C23 C22 C14 111.1(3)
C24 C23 C28 118.7(4)
C24 C23 C22 120.9(4)
C28 C23 C22 120.3(4)
O3 C24 C23 117.8(4)
O3 C24 C25 121.6(4)
C23 C24 C25 120.5(4)
C26 C25 C24 118.5(4)
C26 C25 C33 120.0(4)
C24 C25 C33 121.4(4)
C25 C26 C27 123.2(4)
C28 C27 C26 116.3(4)
C28 C27 C29 123.2(4)
C26 C27 C29 120.4(4)
C27 C28 C23 122.8(4)
C31 C29 C32 109.7(5)
C31 C29 C27 110.9(4)
C32 C29 C27 108.8(4)
C31 C29 C30 107.5(5)
C32 C29 C30 107.9(5)
C27 C29 C30 112.0(4)
C25 C33 C34 112.3(3)
C35 C34 C39 118.7(4)
C35 C34 C33 121.6(4)
C39 C34 C33 119.5(4)
C34 C35 C36 122.2(4)
C34 C35 O2 118.8(4)
C36 C35 O2 118.9(4)
C35 C36 C37 117.0(4)
C35 C36 C44 122.1(4)
C37 C36 C44 120.5(4)
C38 C37 C36 123.6(5)
C37 C38 C39 116.9(4)
C37 C38 C40 123.6(5)
C39 C38 C40 119.6(5)
C34 C39 C38 121.7(4)
C43A C40 C42B 130.4(7)
C43A C40 C38 111.3(5)
C42B C40 C38 109.3(6)
C43A C40 C41A 108.7(9)
C42B C40 C41A 80.9(9)
C38 C40 C41A 111.6(8)
C43A C40 C42A 110.5(7)
C42B C40 C42A 26.7(6)
C38 C40 C42A 109.5(6)
C41A C40 C42A 105.0(9)
C43A C40 C41B 89.8(8)
C42B C40 C41B 101.7(9)
C38 C40 C41B 110.5(7)
C41A C40 C41B 21.9(9)
C42A C40 C41B 123.6(9)
C43A C40 C43B 27.8(6)
C42B C40 C43B 109.4(9)
C38 C40 C43B 111.3(7)
C41A C40 C43B 128.8(10)
C42A C40 C43B 85.3(8)
C41B C40 C43B 114.2(9)
C1 C44 C36 110.3(3)
O2 C45 C46 106.8(3)
N1 C46 C45 113.8(4)
O5 C47 N1 121.9(4)
O5 C47 N2 121.1(4)
N1 C47 N2 117.0(4)
C56 C48 C49 118.8(5)
C56 C48 N2 120.3(5)
C49 C48 N2 120.8(5)
C48 C49 C50 124.0(5)
C49 C50 C51 118.4(5)
C50 C51 C57 118.6(5)
C53 C52 C57 118.2(6)
C52 C53 C54 119.9(6)
C55 C54 C53 122.7(5)
C54 C55 C56 119.6(6)
C48 C56 C57 121.8(5)
C48 C56 C55 122.1(5)
C57 C56 C55 116.0(5)
C56 C57 C52 123.5(5)
C56 C57 C51 118.3(5)
C52 C57 C51 118.3(5)
O4 C58 C59 106.0(3)
N3 C59 C58 112.3(3)
O6 C60 N4 120.6(4)
O6 C60 N3 121.9(4)
N4 C60 N3 117.5(4)
C62 C61 N4 120.1(5)
C62 C61 C69 121.4(5)
N4 C61 C69 118.5(4)
C61 C62 C63 118.1(6)
C64 C63 C62 119.0(5)
C63 C64 C70 125.4(6)
C66 C65 C70 119.2(5)
C65 C66 C67 121.8(6)
C68 C67 C66 119.8(6)
C67 C68 C69 121.4(5)
C68 C69 C70 117.8(5)
C68 C69 C61 122.8(4)
C70 C69 C61 119.5(5)
C64 C70 C65 123.3(5)
C64 C70 C69 116.6(5)
C65 C70 C69 120.1(5)
Cl1 C5S Cl2 111.0(4)
Cl1 C5S Cl3 110.2(3)
Cl2 C5S Cl3 113.4(4)
Cl5B Cl5A C6S 82.6(4)
Cl5A Cl5B C6S 74.2(4)
Cl4 C6S Cl5A 120.1(6)
Cl4 C6S Cl6 107.8(5)
Cl5A C6S Cl6 99.2(5)
Cl4 C6S Cl5B 100.0(5)
Cl5A C6S Cl5B 23.2(3)
Cl6 C6S Cl5B 118.8(5)
N1S C1S C2S 178.0(7)
N2S C3S C4S 178.1(6)

loop_
_geom_bond_atom_site_label_1
_geom_bond_atom_site_label_2
_geom_bond_distance
O1 C2 1.374(5)
O2 C35 1.394(5)
O2 C45 1.449(5)
O3 C24 1.369(5)
O4 C13 1.408(5)
O4 C58 1.460(5)
O5 C47 1.236(5)
O6 C60 1.242(5)
N1 C47 1.366(5)
N1 C46 1.450(5)
N2 C47 1.368(6)
N2 C48 1.496(7)
N3 C60 1.358(5)
N3 C59 1.457(6)
N4 C60 1.357(6)
N4 C61 1.425(6)
C1 C6 1.382(6)
C1 C2 1.390(6)
C1 C44 1.513(6)
C2 C3 1.402(6)
C3 C4 1.406(6)
C3 C11 1.520(6)
C4 C5 1.393(7)
C5 C6 1.395(7)
C5 C7 1.518(7)
C7 C9 1.447(7)
C7 C8 1.495(7)
C7 C10 1.631(9)
C11 C12 1.517(6)
C12 C13 1.380(6)
C12 C17 1.411(6)
C13 C14 1.389(6)
C14 C15 1.384(6)
C14 C22 1.540(6)
C15 C16 1.398(6)
C16 C17 1.390(6)
C16 C18 1.527(6)
C18 C20 1.538(6)
C18 C19 1.539(7)
C18 C21 1.539(7)
C22 C23 1.513(6)
C23 C24 1.387(6)
C23 C28 1.399(6)
C24 C25 1.404(6)
C25 C26 1.388(6)
C25 C33 1.512(6)
C26 C27 1.393(6)
C27 C28 1.393(6)
C27 C29 1.527(6)
C29 C31 1.506(7)
C29 C32 1.516(7)
C29 C30 1.527(7)
C33 C34 1.513(6)
C34 C35 1.381(6)
C34 C39 1.393(6)
C35 C36 1.393(6)
C36 C37 1.400(6)
C36 C44 1.519(6)
C37 C38 1.378(7)
C38 C39 1.409(7)
C38 C40 1.537(7)
C40 C43A 1.474(10)
C40 C42B 1.503(13)
C40 C41A 1.54(2)
C40 C42A 1.576(13)
C40 C41B 1.613(18)
C40 C43B 1.616(17)
C45 C46 1.496(6)
C48 C56 1.357(7)
C48 C49 1.364(7)
C49 C50 1.387(7)
C50 C51 1.394(7)
C51 C57 1.463(8)
C52 C53 1.369(8)
C52 C57 1.421(7)
C53 C54 1.450(8)
C54 C55 1.320(8)
C55 C56 1.494(7)
C56 C57 1.404(7)
C58 C59 1.504(6)
C61 C62 1.371(7)
C61 C69 1.451(7)
C62 C63 1.459(8)
C63 C64 1.350(8)
C64 C70 1.388(8)
C65 C66 1.353(8)
C65 C70 1.415(7)
C66 C67 1.380(8)
C67 C68 1.378(7)
C68 C69 1.389(7)
C69 C70 1.423(7)
Cl1 C5S 1.719(7)
Cl2 C5S 1.732(7)
Cl3 C5S 1.747(6)
Cl4 C6S 1.693(8)
Cl5A Cl5B 0.727(7)
Cl5A C6S 1.776(10)
Cl5B C6S 1.831(9)
Cl6 C6S 1.794(10)
N1S C1S 1.158(8)
C1S C2S 1.397(8)
N2S C3S 1.147(6)
C3S C4S 1.428(7)

loop_
_geom_hbond_atom_site_label_D
_geom_hbond_atom_site_label_H
_geom_hbond_atom_site_label_A
_geom_hbond_distance_DH
_geom_hbond_distance_HA
_geom_hbond_distance_DA
_geom_hbond_angle_DHA
_geom_hbond_site_symmetry_A
O1 H1 O4 0.84 2.01 2.678(4) 136.4 .
O3 H3 O2 0.84 2.00 2.686(4) 138.7 .
N1 H1B O1 0.88 2.24 3.039(4) 150.8 .
N2 H2 O6 0.88 2.37 3.067(5) 136.8 3_755
N3 H3B O3 0.88 2.36 3.078(5) 139.1 .
N4 H4 O6 0.88 1.95 2.826(5) 171.7 3_655
